data_7010404
loop_
_publ_author_name
'Choi, Min-Ho'
'Kim, Bok Jo'
'Kim, Il-Chool'
'Kim, Seo-Hyang'
'Kim, Yang'
'Harrowfield, Jack M.'
'Lee, Man-Kil'
'Mocerino, Mauro'
'Rukmini, Elisabeth'
'Skelton, Brian W.'
'White, Allan H.'

_publ_section_title
;
 Inter- and intra-molecular pathways in polyamine synthesis from
 diamines&#x200A;&#x2020;
;
_journal_issue 5
_journal_name_full 'Journal of the Chemical Society, Dalton Transactions'
_journal_page_first 707
_journal_paper_doi 10.1039/b008452m
_journal_year 2001
_chemical_formula_sum 'C13 H32 Cl Cu F6 N5 O3.5 P'
_chemical_formula_weight 558.39
_space_group_IT_number 14
_symmetry_cell_setting monoclinic
_symmetry_space_group_name_Hall '-P 2yn'
_symmetry_space_group_name_H-M 'P 1 21/n 1'
_cell_angle_alpha 90.00000
_cell_angle_beta 96.038(2)
_cell_angle_gamma 90.00000
_cell_formula_units_Z 4
_cell_length_a 6.5904(8)
_cell_length_b 17.471(2)
_cell_length_c 19.014(2)
_cell_measurement_reflns_used 2975
_cell_measurement_temperature 153
_cell_measurement_theta_max 22.4
_cell_measurement_theta_min 3.4
_cell_volume 2177.1(4)
_computing_cell_refinement 'Siemens SAINT (Siemens, 1995)'
_computing_data_collection 'Siemens SMART (Siemens, 1995)'
_computing_data_reduction 'xtal ADDREF SORTRF'
_computing_molecular_graphics xtal
_computing_publication_material 'xtal BONDLA CIFIO'
_computing_structure_refinement 'xtal CRYLSQ'
_computing_structure_solution xtal
_diffrn_ambient_temperature 153
_diffrn_measurement_device_type
;
Bruker SMART CCD diffractometer
;
_diffrn_measurement_method '\w scans'
_diffrn_radiation_detector 'CCD area detector'
_diffrn_radiation_monochromator graphite
_diffrn_radiation_source 'sealed tube'
_diffrn_radiation_type 'Mo K\a'
_diffrn_radiation_wavelength .71073
_diffrn_reflns_av_R_equivalents .055
_diffrn_reflns_av_sigmaI/netI .125
_diffrn_reflns_limit_h_max 8
_diffrn_reflns_limit_h_min -8
_diffrn_reflns_limit_k_max 24
_diffrn_reflns_limit_k_min 0
_diffrn_reflns_limit_l_max 25
_diffrn_reflns_limit_l_min 0
_diffrn_reflns_number 21705
_diffrn_reflns_theta_max 29.25
_diffrn_reflns_theta_min 1.59
_diffrn_standards_decay_% 0
_exptl_absorpt_coefficient_mu 1.278
_exptl_absorpt_correction_T_max .928
_exptl_absorpt_correction_T_min .757
_exptl_absorpt_correction_type multi-scan
_exptl_absorpt_process_details
;
 SADABS; Sheldrick, 1996
;
_exptl_crystal_colour purple
_exptl_crystal_density_diffrn 1.704
_exptl_crystal_description frames
_exptl_crystal_F_000 1152
_exptl_crystal_size_max .15
_exptl_crystal_size_mid .1
_exptl_crystal_size_min .06
_refine_diff_density_max .731
_refine_diff_density_min -.614
_refine_ls_goodness_of_fit_all 1.183
_refine_ls_goodness_of_fit_ref 1.35
_refine_ls_hydrogen_treatment noref
_refine_ls_matrix_type full
_refine_ls_number_constraints 0
_refine_ls_number_parameters 325
_refine_ls_number_reflns 3592
_refine_ls_number_restraints 0
_refine_ls_R_factor_all .092
_refine_ls_R_factor_gt .051
_refine_ls_shift/su_max .062
_refine_ls_shift/su_mean .003
_refine_ls_structure_factor_coef F
_refine_ls_weighting_scheme calc
_refine_ls_wR_factor_all .062
_refine_ls_wR_factor_ref .056
_reflns_d_resolution_high .727
_reflns_d_resolution_low 12.799
_reflns_Friedel_coverage 0
_reflns_limit_h_max 8
_reflns_limit_h_min 0
_reflns_limit_k_max 24
_reflns_limit_k_min 0
_reflns_limit_l_max 25
_reflns_limit_l_min -25
_reflns_number_gt 3592
_reflns_number_total 5523
_reflns_threshold_expression 'F    > 4.00 sig(F   )'
_cod_data_source_file b008452m.txt
_cod_data_source_block yk24pf
_cod_original_sg_symbol_Hall -p_2yn
_cod_original_sg_symbol_H-M P_1_21/n_1
_cod_original_formula_sum 'C13 H32 Cl1 Cu1 F6 N5 O3.5 P1'
_cod_database_code 7010404

loop_
_symmetry_equiv_pos_as_xyz
+x,+y,+z
1/2-x,1/2+y,1/2-z
-x,-y,-z
1/2+x,1/2-y,1/2+z

loop_
_atom_site_label
_atom_site_fract_x
_atom_site_fract_y
_atom_site_fract_z
_atom_site_U_iso_or_equiv
_atom_site_adp_type
_atom_site_calc_flag
_atom_site_calc_attached_atom
_atom_site_occupancy
_atom_site_disorder_assembly
_atom_site_disorder_group
Cu .64225(8) .75790(3) .06457(2) .0210(3) Uani ? ? 1.00000 ? ?
Cl .27950(16) .82813(6) .06741(6) .0301(6) Uani ? ? 1.00000 ? ?
O0 .9926(5) .6882(2) .05898(19) .054(2) Uani ? ? 1.00000 ? ?
C1 .7009(6) .8865(2) -.0670(2) .023(2) Uani ? ? 1.00000 ? ?
C11 .6260(7) .9517(3) -.1174(2) .032(2) Uani ? ? 1.00000 ? ?
N1 .9218(5) .8711(2) -.08143(18) .028(2) Uani ? ? 1.00000 ? ?
O11 1.0421(5) .92661(19) -.07453(18) .044(2) Uani ? ? 1.00000 ? ?
O12 .9709(5) .80898(19) -.09938(18) .044(2) Uani ? ? 1.00000 ? ?
C2 .5660(6) .8168(2) -.0850(2) .023(2) Uani ? ? 1.00000 ? ?
N3 .6145(5) .74737(18) -.04185(16) .0197(16) Uani ? ? 1.00000 ? ?
C4 .4601(6) .6866(2) -.0595(2) .024(2) Uani ? ? 1.00000 ? ?
C5 .5038(7) .6221(2) -.0074(2) .028(2) Uani ? ? 1.00000 ? ?
N6 .5041(5) .65480(19) .06532(16) .0227(18) Uani ? ? 1.00000 ? ?
C7 .5797(7) .5994(2) .1212(2) .027(2) Uani ? ? 1.00000 ? ?
C8 .5778(6) .6310(2) .1964(2) .027(2) Uani ? ? 1.00000 ? ?
C81 .3624(7) .6576(2) .2097(2) .030(2) Uani ? ? 1.00000 ? ?
C82 .6415(8) .5651(3) .2477(2) .037(3) Uani ? ? 1.00000 ? ?
C2' .7060(6) .9146(2) .0095(2) .024(2) Uani ? ? 1.00000 ? ?
N3' .7914(5) .85881(19) .06264(16) .0213(17) Uani ? ? 1.00000 ? ?
C4' .8021(6) .8906(2) .1358(2) .025(2) Uani ? ? 1.00000 ? ?
C5' .8481(6) .8254(2) .1868(2) .026(2) Uani ? ? 1.00000 ? ?
N6' .6892(5) .76617(19) .17053(17) .0217(17) Uani ? ? 1.00000 ? ?
C7' .7334(6) .6950(2) .2120(2) .027(2) Uani ? ? 1.00000 ? ?
P1 .4173(2) .90168(10) .32826(7) .0498(9) Uani ? ? 1.00000 ? ?
F1 .4301(4) .86414(17) .40518(14) .0507(18) Uani ? ? 1.00000 ? ?
F2 .4078(19) .9596(7) .2616(7) .094(8) Uani ? ? .50000 ? ?
F3 .2476(11) .8274(5) .3101(4) .062(5) Uani ? ? .50000 ? ?
F4 .5815(12) .8287(6) .3147(4) .069(5) Uani ? ? .50000 ? ?
F5 .584(2) .9524(9) .3507(8) .127(12) Uani ? ? .50000 ? ?
F6 .244(2) .9476(8) .3454(7) .110(10) Uani ? ? .50000 ? ?
F2' .408(3) .9150(6) .2467(7) .100(8) Uani ? ? .50000 ? ?
F3' .1815(14) .9061(8) .3206(6) .087(8) Uani ? ? .50000 ? ?
F4' .439(3) .8351(6) .2874(5) .126(10) Uani ? ? .50000 ? ?
F5' .6574(15) .9217(8) .3410(7) .074(7) Uani ? ? .50000 ? ?
F6' .3983(18) .9858(5) .3748(7) .110(8) Uani ? ? .50000 ? ?
O01 1.0650(12) .5429(4) .0273(4) .067(5) Uani ? ? .50000 ? ?
H11a .62046 .93575 -.16568 .04900 Uiso ? ? 1.00000 ? ?
H11b .71389 .99511 -.11084 .04900 Uiso ? ? 1.00000 ? ?
H11c .49063 .96775 -.10885 .04900 Uiso ? ? 1.00000 ? ?
H2a .57419 .80404 -.13351 .02900 Uiso ? ? 1.00000 ? ?
H2b .42766 .83082 -.07969 .02900 Uiso ? ? 1.00000 ? ?
H3 .74369 .73190 -.05229 .02500 Uiso ? ? 1.00000 ? ?
H4a .46672 .66919 -.10714 .03000 Uiso ? ? 1.00000 ? ?
H4b .32615 .70665 -.05637 .03000 Uiso ? ? 1.00000 ? ?
H5a .63433 .59989 -.01326 .03500 Uiso ? ? 1.00000 ? ?
H5b .40274 .58280 -.01553 .03500 Uiso ? ? 1.00000 ? ?
H6 .35828 .66939 .07500 .02800 Uiso ? ? 1.00000 ? ?
H7a .71611 .58497 .11387 .03500 Uiso ? ? 1.00000 ? ?
H7b .49605 .55432 .11634 .03500 Uiso ? ? 1.00000 ? ?
H81a .26600 .61670 .19924 .04500 Uiso ? ? 1.00000 ? ?
H81b .32027 .70019 .18065 .04500 Uiso ? ? 1.00000 ? ?
H81c .35904 .67161 .25815 .04500 Uiso ? ? 1.00000 ? ?
H82a .55008 .52321 .24045 .05700 Uiso ? ? 1.00000 ? ?
H82b .64342 .58206 .29580 .05700 Uiso ? ? 1.00000 ? ?
H82c .77656 .54767 .24105 .05700 Uiso ? ? 1.00000 ? ?
H2'a .56862 .92620 .01955 .03200 Uiso ? ? 1.00000 ? ?
H2'b .78389 .96061 .01509 .03200 Uiso ? ? 1.00000 ? ?
H3' .91885 .84774 .04999 .02600 Uiso ? ? 1.00000 ? ?
H4'a .67475 .91347 .14377 .03100 Uiso ? ? 1.00000 ? ?
H4'b .90620 .92893 .14268 .03100 Uiso ? ? 1.00000 ? ?
H5'a .84954 .84261 .23473 .03200 Uiso ? ? 1.00000 ? ?
H5'b .98064 .80444 .18133 .03200 Uiso ? ? 1.00000 ? ?
H6' .56808 .76974 .18588 .02700 Uiso ? ? 1.00000 ? ?
H7'a .74076 .70761 .26158 .03400 Uiso ? ? 1.00000 ? ?
H7'b .86557 .67685 .20283 .03400 Uiso ? ? 1.00000 ? ?

loop_
_atom_site_aniso_label
_atom_site_aniso_U_11
_atom_site_aniso_U_22
_atom_site_aniso_U_33
_atom_site_aniso_U_12
_atom_site_aniso_U_13
_atom_site_aniso_U_23
Cu .0202(3) .0233(3) .0190(2) -.0007(2) .00049(18) -.0018(2)
Cl .0188(5) .0352(6) .0362(6) .0032(5) .0025(4) -.0015(5)
O0 .043(2) .057(2) .057(2) .0004(19) -.0120(18) .010(2)
C1 .021(2) .023(2) .023(2) .0010(18) .0028(17) -.0011(18)
C11 .037(3) .029(2) .029(2) .002(2) .002(2) .003(2)
N1 .026(2) .035(2) .025(2) -.0026(18) .0062(16) -.0008(17)
O11 .038(2) .041(2) .055(2) -.0105(17) .0122(17) -.0016(17)
O12 .038(2) .036(2) .061(2) .0003(16) .0126(17) -.0098(17)
C2 .018(2) .027(2) .024(2) .0003(18) .0003(17) -.0007(18)
N3 .0143(16) .0232(19) .0214(17) -.0005(14) .0010(13) -.0022(14)
C4 .022(2) .027(2) .023(2) -.0060(19) .0009(17) -.0026(18)
C5 .034(3) .025(2) .026(2) -.006(2) .004(2) -.0085(19)
N6 .024(2) .025(2) .0192(17) .0009(15) .0028(15) -.0002(15)
C7 .029(3) .025(2) .029(2) .0033(19) .003(2) .0012(19)
C8 .028(3) .026(2) .025(2) .001(2) .0010(19) .0035(18)
C81 .028(3) .031(3) .031(2) .001(2) .006(2) .006(2)
C82 .049(3) .034(3) .028(2) .008(2) .002(2) .008(2)
C2' .025(2) .022(2) .025(2) -.0015(18) .0048(18) -.0015(18)
N3' .0147(18) .030(2) .0196(17) .0004(15) .0023(14) -.0033(15)
C4' .026(2) .026(2) .022(2) -.0034(18) .0031(18) -.0080(18)
C5' .020(2) .036(3) .021(2) -.001(2) -.0027(17) -.005(2)
N6' .0191(18) .0250(18) .0208(17) -.0008(15) .0017(14) -.0007(15)
C7' .026(2) .028(2) .026(2) .006(2) -.0020(19) .0032(19)
P1 .0405(9) .0731(11) .0370(8) .0005(8) .0087(7) .0148(7)
F1 .052(2) .061(2) .0408(17) -.0049(15) .0109(14) .0122(15)
F2 .061(6) .130(11) .090(10) -.009(7) -.005(5) .080(9)
F3 .038(4) .097(6) .050(4) -.016(4) .005(3) -.008(4)
F4 .043(5) .121(8) .043(5) .021(5) .009(3) -.014(5)
F5 .180(18) .120(13) .087(7) -.123(12) .039(12) -.019(9)
F6 .119(13) .088(10) .122(11) .077(8) .004(9) .016(8)
F2' .157(11) .100(9) .042(5) -.000(9) .008(5) .036(7)
F3' .035(5) .145(12) .079(7) -.035(7) -.005(4) .039(7)
F4' .233(17) .091(7) .055(6) .032(10) .028(8) -.032(6)
F5' .023(4) .116(11) .084(8) .007(5) .008(4) .063(8)
F6' .097(9) .048(5) .186(12) .027(5) .015(8) -.004(6)
O01 .074(6) .057(5) .075(6) .020(4) .033(5) .014(4)

loop_
_atom_type_symbol
_atom_type_description
_atom_type_oxidation_number
_atom_type_number_in_cell
_atom_type_scat_dispersion_real
_atom_type_scat_dispersion_imag
_atom_type_scat_source
C ? 0 52 .002 .002 'Int Tables Vol IV Tables 2.2B and 2.3.1'
H ? 0 128 0 0 'Int Tables Vol IV Tables 2.2B and 2.3.1'
Cl ? 0 4 .132 .159 'Int Tables Vol IV Tables 2.2B and 2.3.1'
Cu ? 0 4 .263 1.266 'Int Tables Vol IV Tables 2.2B and 2.3.1'
F ? 0 24 .014 .01 'Int Tables Vol IV Tables 2.2B and 2.3.1'
N ? 0 20 .004 .003 'Int Tables Vol IV Tables 2.2B and 2.3.1'
O ? 0 14 .008 .006 'Int Tables Vol IV Tables 2.2B and 2.3.1'
P ? 0 4 .09 .095 'Int Tables Vol IV Tables 2.2B and 2.3.1'

loop_
_diffrn_attenuator_code
_diffrn_attenuator_scale
? ?

loop_
_geom_angle_atom_site_label_1
_geom_angle_atom_site_label_2
_geom_angle_atom_site_label_3
_geom_angle_site_symmetry_1
_geom_angle_site_symmetry_2
_geom_angle_site_symmetry_3
_geom_angle
_geom_angle_publ_flag
Cl Cu O0 . . . 178.70(10) ?
Cl Cu N3 . . . 94.27(9) ?
Cl Cu N6 . . . 90.25(10) ?
Cl Cu N3' . . . 92.15(9) ?
Cl Cu N6' . . . 89.46(10) ?
O0 Cu N3 . . . 84.52(12) ?
O0 Cu N6 . . . 89.18(12) ?
O0 Cu N3' . . . 88.41(12) ?
O0 Cu N6' . . . 91.75(12) ?
N3 Cu N6 . . . 86.13(13) ?
N3 Cu N3' . . . 93.11(13) ?
N3 Cu N6' . . . 176.21(13) ?
N6 Cu N3' . . . 177.53(14) ?
N6 Cu N6' . . . 94.53(13) ?
N3' Cu N6' . . . 86.08(13) ?
C11 C1 N1 . . . 105.5(3) ?
C11 C1 C2 . . . 108.1(3) ?
C11 C1 C2' . . . 109.2(3) ?
N1 C1 C2 . . . 111.2(3) ?
N1 C1 C2' . . . 107.5(3) ?
C2 C1 C2' . . . 115.0(3) ?
C1 C11 H11a . . . 111.1(4) ?
C1 C11 H11b . . . 110.9(4) ?
C1 C11 H11c . . . 110.6(4) ?
H11a C11 H11b . . . 108.6(4) ?
H11a C11 H11c . . . 107.7(4) ?
H11b C11 H11c . . . 107.9(4) ?
C1 N1 O11 . . . 116.6(3) ?
C1 N1 O12 . . . 120.2(4) ?
O11 N1 O12 . . . 123.2(4) ?
C1 C2 N3 . . . 116.3(3) ?
C1 C2 H2a . . . 108.2(4) ?
C1 C2 H2b . . . 108.1(4) ?
N3 C2 H2a . . . 108.2(4) ?
N3 C2 H2b . . . 107.6(4) ?
H2a C2 H2b . . . 108.2(4) ?
Cu N3 C2 . . . 118.2(2) ?
Cu N3 C4 . . . 106.2(2) ?
Cu N3 H3 . . . 104.5(2) ?
C2 N3 C4 . . . 111.0(3) ?
C2 N3 H3 . . . 105.5(3) ?
C4 N3 H3 . . . 111.3(3) ?
N3 C4 C5 . . . 107.9(3) ?
N3 C4 H4a . . . 109.9(4) ?
N3 C4 H4b . . . 109.9(4) ?
C5 C4 H4a . . . 110.9(4) ?
C5 C4 H4b . . . 110.3(4) ?
H4a C4 H4b . . . 107.9(4) ?
C4 C5 N6 . . . 107.6(3) ?
C4 C5 H5a . . . 109.7(4) ?
C4 C5 H5b . . . 110.4(4) ?
N6 C5 H5a . . . 110.3(4) ?
N6 C5 H5b . . . 110.8(4) ?
H5a C5 H5b . . . 107.9(4) ?
Cu N6 C5 . . . 106.9(2) ?
Cu N6 C7 . . . 118.0(2) ?
Cu N6 H6 . . . 102.2(2) ?
C5 N6 C7 . . . 112.4(3) ?
C5 N6 H6 . . . 110.4(3) ?
C7 N6 H6 . . . 106.4(3) ?
N6 C7 C8 . . . 113.4(3) ?
N6 C7 H7a . . . 108.4(4) ?
N6 C7 H7b . . . 108.6(3) ?
C8 C7 H7a . . . 109.3(4) ?
C8 C7 H7b . . . 109.0(4) ?
H7a C7 H7b . . . 108.0(4) ?
C7 C8 C81 . . . 111.1(3) ?
C7 C8 C82 . . . 107.1(3) ?
C7 C8 C7' . . . 112.0(4) ?
C81 C8 C82 . . . 108.4(4) ?
C81 C8 C7' . . . 111.0(3) ?
C82 C8 C7' . . . 107.0(3) ?
C8 C81 H81a . . . 109.9(4) ?
C8 C81 H81b . . . 111.0(4) ?
C8 C81 H81c . . . 110.6(4) ?
H81a C81 H81b . . . 108.3(4) ?
H81a C81 H81c . . . 107.9(4) ?
H81b C81 H81c . . . 109.0(4) ?
C8 C82 H82a . . . 111.0(4) ?
C8 C82 H82b . . . 110.5(4) ?
C8 C82 H82c . . . 110.4(4) ?
H82a C82 H82b . . . 108.7(5) ?
H82a C82 H82c . . . 108.5(5) ?
H82b C82 H82c . . . 107.7(4) ?
C1 C2' N3' . . . 114.1(3) ?
C1 C2' H2'a . . . 109.1(3) ?
C1 C2' H2'b . . . 109.4(4) ?
N3' C2' H2'a . . . 107.6(4) ?
N3' C2' H2'b . . . 108.6(3) ?
H2'a C2' H2'b . . . 107.8(4) ?
Cu N3' C2' . . . 116.0(2) ?
Cu N3' C4' . . . 106.5(2) ?
Cu N3' H3' . . . 106.3(3) ?
C2' N3' C4' . . . 111.7(3) ?
C2' N3' H3' . . . 104.7(3) ?
C4' N3' H3' . . . 111.6(3) ?
N3' C4' C5' . . . 107.7(3) ?
N3' C4' H4'a . . . 110.3(3) ?
N3' C4' H4'b . . . 110.5(4) ?
C5' C4' H4'a . . . 109.6(4) ?
C5' C4' H4'b . . . 110.4(4) ?
H4'a C4' H4'b . . . 108.4(4) ?
C4' C5' N6' . . . 107.7(3) ?
C4' C5' H5'a . . . 110.8(4) ?
C4' C5' H5'b . . . 110.0(4) ?
N6' C5' H5'a . . . 110.7(4) ?
N6' C5' H5'b . . . 110.0(4) ?
H5'a C5' H5'b . . . 107.6(4) ?
Cu N6' C5' . . . 106.8(2) ?
Cu N6' C7' . . . 118.2(2) ?
Cu N6' H6' . . . 106.7(2) ?
C5' N6' C7' . . . 112.3(3) ?
C5' N6' H6' . . . 121.8(3) ?
C7' N6' H6' . . . 91.0(3) ?
C8 C7' N6' . . . 114.9(3) ?
C8 C7' H7'a . . . 108.7(4) ?
C8 C7' H7'b . . . 109.1(4) ?
N6' C7' H7'a . . . 108.3(4) ?
N6' C7' H7'b . . . 108.1(4) ?
H7'a C7' H7'b . . . 107.4(4) ?
F1 P1 F2 . . . 165.5(5) ?
F1 P1 F3 . . . 81.1(3) ?
F1 P1 F4 . . . 81.9(3) ?
F1 P1 F5 . . . 90.9(6) ?
F1 P1 F6 . . . 89.3(5) ?
F1 P1 F2' . . . 164.3(4) ?
F1 P1 F3' . . . 93.6(5) ?
F1 P1 F4' . . . 99.6(4) ?
F1 P1 F5' . . . 89.7(5) ?
F1 P1 F6' . . . 83.1(4) ?
F2 P1 F3 . . . 110.0(5) ?
F2 P1 F4 . . . 108.8(5) ?
F2 P1 F5 . . . 79.2(7) ?
F2 P1 F6 . . . 82.2(7) ?
F2 P1 F2' . . . 30.1(6) ?
F2 P1 F3' . . . 86.5(6) ?
F2 P1 F4' . . . 94.7(6) ?
F2 P1 F5' . . . 86.5(7) ?
F2 P1 F6' . . . 82.6(6) ?
F3 P1 F4 . . . 79.4(4) ?
F3 P1 F5 . . . 168.7(7) ?
F3 P1 F6 . . . 87.3(6) ?
F3 P1 F2' . . . 87.6(6) ?
F3 P1 F3' . . . 52.8(6) ?
F3 P1 F4' . . . 51.0(7) ?
F3 P1 F5' . . . 142.9(6) ?
F3 P1 F6' . . . 131.5(5) ?
F4 P1 F5 . . . 91.6(7) ?
F4 P1 F6 . . . 165.0(6) ?
F4 P1 F2' . . . 85.4(6) ?
F4 P1 F3' . . . 131.9(6) ?
F4 P1 F4' . . . 37.0(7) ?
F4 P1 F5' . . . 63.8(6) ?
F4 P1 F6' . . . 142.5(5) ?
F5 P1 F6 . . . 100.7(9) ?
F5 P1 F2' . . . 98.6(8) ?
F5 P1 F3' . . . 136.4(8) ?
F5 P1 F4' . . . 123.5(9) ?
F5 P1 F5' . . . 28.0(8) ?
F5 P1 F6' . . . 54.5(8) ?
F6 P1 F2' . . . 101.0(7) ?
F6 P1 F3' . . . 36.1(7) ?
F6 P1 F4' . . . 134.4(8) ?
F6 P1 F5' . . . 128.7(7) ?
F6 P1 F6' . . . 47.0(7) ?
F2' P1 F3' . . . 88.1(8) ?
F2' P1 F4' . . . 64.7(6) ?
F2' P1 F5' . . . 92.9(8) ?
F2' P1 F6' . . . 112.6(6) ?
F3' P1 F4' . . . 98.4(8) ?
F3' P1 F5' . . . 164.3(7) ?
F3' P1 F6' . . . 83.1(6) ?
F4' P1 F5' . . . 96.2(8) ?
F4' P1 F6' . . . 176.8(7) ?
F5' P1 F6' . . . 82.1(6) ?
P1 F2 F2' . . . 71.2(12) ?
P1 F3 F3' . . . 57.4(5) ?
P1 F3 F4' . . . 52.8(5) ?
F3' F3 F4' . . . 104.2(8) ?
P1 F4 F4' . . . 55.7(7) ?
P1 F5 F5' . . . 88.8(16) ?
P1 F5 F6' . . . 72.7(9) ?
F5' F5 F6' . . . 158(2) ?
P1 F6 F3' . . . 77.0(11) ?
P1 F6 F6' . . . 77.4(9) ?
F3' F6 F6' . . . 154.3(17) ?
P1 F2' F2 . . . 78.6(13) ?
P1 F2' F4' . . . 53.1(5) ?
F2 F2' F4' . . . 131.4(16) ?
P1 F3' F3 . . . 69.8(6) ?
P1 F3' F6 . . . 66.9(11) ?
F3 F3' F6 . . . 132.5(13) ?
P1 F4' F3 . . . 76.2(8) ?
P1 F4' F4 . . . 87.2(9) ?
P1 F4' F2' . . . 62.1(6) ?
F3 F4' F4 . . . 130.2(10) ?
F3 F4' F2' . . . 99.5(11) ?
F4 F4' F2' . . . 113.6(13) ?
P1 F5' F5 . . . 63.2(14) ?
P1 F6' F5 . . . 52.8(7) ?
P1 F6' F6 . . . 55.6(7) ?
F5 F6' F6 . . . 107.6(11) ?

loop_
_geom_bond_atom_site_label_1
_geom_bond_atom_site_label_2
_geom_bond_site_symmetry_1
_geom_bond_site_symmetry_2
_geom_bond_distance
_geom_bond_publ_flag
Cu Cl . . 2.6928(12) ?
Cu O0 . . 2.622(4) ?
Cu N3 . . 2.021(3) ?
Cu N6 . . 2.019(3) ?
Cu N3' . . 2.021(3) ?
Cu N6' . . 2.011(3) ?
C1 C11 . . 1.536(6) ?
C1 N1 . . 1.533(6) ?
C1 C2 . . 1.525(6) ?
C1 C2' . . 1.532(6) ?
C11 H11a . . .957(4) ?
C11 H11b . . .954(4) ?
C11 H11c . . .965(5) ?
N1 O11 . . 1.251(5) ?
N1 O12 . . 1.192(5) ?
C2 N3 . . 1.480(5) ?
C2 H2a . . .956(4) ?
C2 H2b . . .960(4) ?
N3 C4 . . 1.484(5) ?
N3 H3 . . .934(3) ?
C4 C5 . . 1.508(6) ?
C4 H4a . . .962(4) ?
C4 H4b . . .957(4) ?
C5 N6 . . 1.496(5) ?
C5 H5a . . .961(4) ?
C5 H5b . . .957(4) ?
N6 C7 . . 1.485(5) ?
N6 H6 . . 1.029(3) ?
C7 C8 . . 1.533(6) ?
C7 H7a . . .958(4) ?
C7 H7b . . .960(4) ?
C8 C81 . . 1.540(6) ?
C8 C82 . . 1.538(6) ?
C8 C7' . . 1.525(6) ?
C81 H81a . . .963(4) ?
C81 H81b . . .951(4) ?
C81 H81c . . .955(4) ?
C82 H82a . . .949(5) ?
C82 H82b . . .960(4) ?
C82 H82c . . .962(5) ?
C2' N3' . . 1.472(5) ?
C2' H2'a . . .966(4) ?
C2' H2'b . . .954(4) ?
N3' C4' . . 1.493(5) ?
N3' H3' . . .918(3) ?
C4' C5' . . 1.506(6) ?
C4' H4'a . . .956(4) ?
C4' H4'b . . .957(4) ?
C5' N6' . . 1.482(5) ?
C5' H5'a . . .960(4) ?
C5' H5'b . . .962(4) ?
N6' C7' . . 1.485(5) ?
N6' H6' . . .881(3) ?
C7' H7'a . . .965(4) ?
C7' H7'b . . .960(4) ?
P1 F1 . . 1.597(3) ?
P1 F2 . . 1.618(13) ?
P1 F3 . . 1.725(8) ?
P1 F4 . . 1.710(9) ?
P1 F5 . . 1.441(16) ?
P1 F6 . . 1.461(15) ?
P1 F2' . . 1.563(13) ?
P1 F3' . . 1.548(9) ?
P1 F4' . . 1.415(10) ?
P1 F5' . . 1.613(10) ?
P1 F6' . . 1.727(10) ?
F2 F2' . . .828(17) ?
F3 F3' . . 1.463(16) ?
F3 F4' . . 1.380(18) ?
F4 F4' . . 1.031(16) ?
F5 F5' . . .76(2) ?
F5 F6' . . 1.47(2) ?
F6 F3' . . .936(18) ?
F6 F6' . . 1.293(18) ?
F2' F4' . . 1.599(15) ?
O01 O01 . '3 765' 1.966(11) ?

loop_
_geom_contact_atom_site_label_1
_geom_contact_atom_site_label_2
_geom_contact_distance
_geom_contact_site_symmetry_1
_geom_contact_site_symmetry_2
_geom_contact_publ_flag
Cu C1 3.415(4) . . ?
Cu N1 4.011(4) . . ?
Cu C2 3.017(4) . . ?
Cu C4 2.821(4) . . ?
Cu C5 2.841(4) . . ?
Cu C7 3.016(4) . . ?
Cu C8 3.407(4) . . ?
Cu C81 3.894(5) . . ?
Cu C2' 2.976(4) . . ?
Cu C4' 2.833(4) . . ?
Cu C5' 2.822(4) . . ?
Cu C7' 3.012(4) . . ?
Cu F1 4.306(3) . '4 564' ?
Cu H2b 3.2142(5) . . ?
Cu H3 2.4296(5) . . ?
Cu H4a 3.6885(6) . . ?
Cu H4b 3.0695(5) . . ?
Cu H5a 3.1300(6) . . ?
Cu H5b 3.6964(6) . . ?
Cu H6 2.4517(5) . . ?
Cu H7a 3.1855(6) . . ?
Cu H81b 3.3728(6) . . ?
Cu H2'a 3.0866(6) . . ?
Cu H3' 2.4434(5) . . ?
Cu H4'a 3.1038(5) . . ?
Cu H4'b 3.6901(6) . . ?
Cu H5'a 3.6871(5) . . ?
Cu H5'b 3.0857(5) . . ?
Cu H6' 2.4165(5) . . ?
Cu H7'b 3.2044(5) . . ?
Cl O0 3.085(4) . '1 455' ?
Cl N1 3.568(4) . '1 455' ?
Cl N3 3.485(3) . . ?
Cl N6 3.373(3) . . ?
Cl N3' 3.427(3) . . ?
Cl N3' 3.253(3) . '1 455' ?
Cl N6' 3.346(3) . . ?
Cl F2' 3.747(13) . . ?
Cl H2'a 2.7855(11) . . ?
Cl H3' 2.3897(11) . '1 455' ?
O0 N3 3.154(4) . . ?
O0 N6 3.286(5) . . ?
O0 N6 3.411(5) . '1 655' ?
O0 N3' 3.266(5) . . ?
O0 N6' 3.353(5) . . ?
O0 F1 3.050(4) . '4 564' ?
O0 O01 2.665(8) . . ?
O0 H3 2.649(3) . . ?
O0 H6 2.420(3) . '1 655' ?
C1 O11 2.374(5) . . ?
C1 O12 2.369(5) . . ?
C1 N3 2.553(5) . . ?
C1 N3' 2.521(5) . . ?
C1 H11a 2.082(4) . . ?
C1 H11b 2.078(4) . . ?
C1 H11c 2.083(4) . . ?
C1 H2a 2.037(4) . . ?
C1 H2b 2.039(4) . . ?
C1 H2'a 2.062(4) . . ?
C1 H2'b 2.057(4) . . ?
C1 H3' 2.607(4) . . ?
C11 N1 2.444(6) . . ?
C11 O11 2.811(6) . . ?
C11 C2 2.478(6) . . ?
C11 C2' 2.501(6) . . ?
C11 F2 3.137(14) . '3 675' ?
C11 F2' 3.377(13) . '3 675' ?
C11 H2a 2.616(4) . . ?
C11 H2b 2.623(5) . . ?
C11 H2'b 2.627(4) . . ?
N1 C2 2.523(5) . . ?
N1 N3 3.108(5) . . ?
N1 C2' 2.471(6) . . ?
N1 N3' 2.964(5) . . ?
N1 F1 4.118(5) . '4 564' ?
N1 F3 4.134(9) . '4 564' ?
N1 F4 4.198(10) . '4 564' ?
N1 H11a 2.668(3) . . ?
N1 H11b 2.593(4) . . ?
N1 H11c 3.299(4) . . ?
N1 H2a 2.669(4) . . ?
N1 H2b 3.335(4) . . ?
N1 H3 2.781(4) . . ?
N1 H81c 3.125(3) . '4 564' ?
N1 H82b 2.995(4) . '4 564' ?
N1 H2'a 3.312(4) . . ?
N1 H2'b 2.644(4) . . ?
N1 H3' 2.534(3) . . ?
O11 O12 2.149(5) . . ?
O11 C2' 2.872(6) . . ?
O11 N3' 3.441(5) . . ?
O11 H11b 2.504(3) . . ?
O11 H82b 2.626(4) . '4 564' ?
O11 H2'b 2.491(3) . '3 775' ?
O11 H2'b 2.600(4) . . ?
O12 C2 2.714(5) . . ?
O12 N3 2.901(5) . . ?
O12 N3' 3.523(5) . . ?
O12 P1 3.932(4) . '4 564' ?
O12 F1 3.039(4) . '4 564' ?
O12 F3 3.205(9) . '4 564' ?
O12 F4 3.039(10) . '4 564' ?
O12 F4' 3.304(10) . '4 564' ?
O12 H2a 2.628(3) . . ?
O12 H3 2.267(3) . . ?
C2 C4 2.443(6) . . ?
C2 C2' 2.579(6) . . ?
C2 N3' 3.123(5) . . ?
C2 F3 3.501(9) . '4 564' ?
C2 H11a 2.630(4) . . ?
C2 H3 1.951(4) . . ?
C2 H4a 2.683(4) . . ?
C2 H4b 2.585(4) . . ?
N3 C5 2.419(5) . . ?
N3 N6 2.759(5) . . ?
N3 C2' 3.118(5) . . ?
N3 N3' 2.934(4) . . ?
N3 N6' 4.030(4) . . ?
N3 P1 4.231(4) . '4 564' ?
N3 F1 3.095(4) . '4 564' ?
N3 F3 3.305(8) . '4 564' ?
N3 F6 4.161(14) . '4 564' ?
N3 F3' 3.803(13) . '4 564' ?
N3 F4' 4.318(13) . '4 564' ?
N3 H2a 1.998(3) . . ?
N3 H2b 1.993(3) . . ?
N3 H4a 2.025(3) . . ?
N3 H4b 2.021(3) . . ?
N3 H5a 2.634(3) . . ?
N3 H5b 3.258(3) . . ?
N3 H6 3.230(3) . . ?
N3 H2'a 3.360(3) . . ?
N3 H3' 3.068(3) . . ?
C4 N6 2.424(5) . . ?
C4 F1 3.597(5) . '4 464' ?
C4 F1 3.358(5) . '4 564' ?
C4 F3 3.286(8) . '4 564' ?
C4 F4 3.281(8) . '4 464' ?
C4 F6 3.604(15) . '4 564' ?
C4 F3' 3.264(12) . '4 564' ?
C4 F5' 3.217(13) . '4 464' ?
C4 H2a 2.642(4) . . ?
C4 H2b 2.554(4) . . ?
C4 H3 2.021(4) . . ?
C4 H5a 2.043(4) . . ?
C4 H5b 2.049(4) . . ?
C5 C7 2.477(6) . . ?
C5 F1 3.420(5) . '4 564' ?
C5 F6 3.571(15) . '4 564' ?
C5 F3' 3.621(12) . '4 564' ?
C5 F5' 3.567(12) . '4 464' ?
C5 H3 2.682(4) . . ?
C5 H4a 2.058(4) . . ?
C5 H4b 2.047(4) . . ?
C5 H6 2.092(4) . . ?
C5 H7a 2.649(4) . . ?
C5 H7b 2.640(4) . . ?
N6 C8 2.523(5) . . ?
N6 C81 2.992(6) . . ?
N6 N3' 4.039(5) . . ?
N6 N6' 2.960(4) . . ?
N6 C7' 3.109(5) . . ?
N6 F6' 4.205(12) . '2 545' ?
N6 O01 3.505(9) . '1 455' ?
N6 H3 3.170(3) . . ?
N6 H4a 3.272(3) . . ?
N6 H4b 2.642(3) . . ?
N6 H5a 2.039(3) . . ?
N6 H5b 2.043(3) . . ?
N6 H7a 2.005(3) . . ?
N6 H7b 2.009(3) . . ?
N6 H81a 3.198(3) . . ?
N6 H81b 2.732(3) . . ?
N6 H6' 3.043(3) . . ?
N6 H7'b 3.369(3) . . ?
C7 C81 2.535(6) . . ?
C7 C82 2.470(6) . . ?
C7 N6' 3.122(5) . . ?
C7 C7' 2.535(6) . . ?
C7 F5 3.397(16) . '2 645' ?
C7 F6 3.502(15) . '2 545' ?
C7 F5' 3.590(14) . '2 645' ?
C7 H5a 2.620(4) . . ?
C7 H6 2.032(4) . . ?
C7 H81a 2.685(4) . . ?
C7 H82a 2.653(4) . . ?
C7 H82c 2.658(4) . . ?
C7 H7'b 2.679(4) . . ?
C8 N6' 2.537(5) . . ?
C8 H6 2.677(4) . . ?
C8 H7a 2.059(4) . . ?
C8 H7b 2.056(4) . . ?
C8 H81a 2.076(4) . . ?
C8 H81b 2.080(4) . . ?
C8 H81c 2.078(4) . . ?
C8 H82a 2.076(4) . . ?
C8 H82b 2.078(4) . . ?
C8 H82c 2.079(4) . . ?
C8 H6' 2.433(4) . . ?
C8 H7'a 2.050(4) . . ?
C8 H7'b 2.051(4) . . ?
C81 C82 2.497(6) . . ?
C81 N6' 3.021(6) . . ?
C81 C7' 2.527(6) . . ?
C81 F3 3.648(10) . . ?
C81 F4' 3.448(11) . . ?
C81 H6 2.567(4) . . ?
C81 H82a 2.690(4) . . ?
C81 H82b 2.686(4) . . ?
C81 H6' 2.451(4) . . ?
C82 C7' 2.462(6) . . ?
C82 F2 3.517(13) . '2 645' ?
C82 F5 3.371(17) . '2 645' ?
C82 F6 3.586(14) . '2 545' ?
C82 F3' 3.655(13) . '2 545' ?
C82 F5' 3.369(14) . '2 645' ?
C82 H7a 2.665(5) . . ?
C82 H7b 2.587(4) . . ?
C82 H81c 2.654(5) . . ?
C82 H7'a 2.580(5) . . ?
C82 H7'b 2.643(5) . . ?
C2' C4' 2.454(6) . . ?
C2' H11b 2.692(4) . . ?
C2' H11c 2.697(4) . . ?
C2' H3' 1.923(4) . . ?
C2' H4'a 2.583(4) . . ?
N3' C5' 2.422(5) . . ?
N3' N6' 2.752(5) . . ?
N3' H3 3.106(3) . . ?
N3' H2'a 1.990(3) . . ?
N3' H2'b 1.993(3) . . ?
N3' H4'a 2.033(3) . . ?
N3' H4'b 2.036(3) . . ?
N3' H5'a 3.266(3) . . ?
N3' H5'b 2.638(3) . . ?
N3' H6' 3.287(3) . . ?
C4' N6' 2.413(5) . . ?
C4' F2' 3.537(17) . . ?
C4' H2'a 2.632(4) . . ?
C4' H2'b 2.592(4) . . ?
C4' H3' 2.020(4) . . ?
C4' H5'a 2.053(4) . . ?
C4' H5'b 2.046(4) . . ?
C5' C7' 2.464(6) . . ?
C5' F3 3.336(8) . '1 655' ?
C5' F4 3.148(9) . . ?
C5' F2' 3.584(17) . . ?
C5' F3' 3.481(11) . '1 655' ?
C5' F4' 3.472(16) . . ?
C5' H4'a 2.036(4) . . ?
C5' H4'b 2.047(4) . . ?
C5' H6' 2.085(4) . . ?
C5' H7'a 2.640(4) . . ?
C5' H7'b 2.614(4) . . ?
N6' P1 4.352(4) . . ?
N6' F2 4.305(13) . . ?
N6' F3 4.275(8) . . ?
N6' F4 3.101(9) . . ?
N6' F2' 3.585(14) . . ?
N6' F4' 3.144(13) . . ?
N6' F5' 4.252(14) . . ?
N6' H6 3.175(3) . . ?
N6' H7a 3.355(3) . . ?
N6' H81b 2.716(3) . . ?
N6' H81c 3.317(3) . . ?
N6' H3' 3.210(3) . . ?
N6' H4'a 2.623(3) . . ?
N6' H4'b 3.251(3) . . ?
N6' H5'a 2.030(3) . . ?
N6' H5'b 2.024(3) . . ?
N6' H7'a 2.009(3) . . ?
N6' H7'b 2.003(3) . . ?
C7' F4 3.268(10) . . ?
C7' F4' 3.522(14) . . ?
C7' H7a 2.672(4) . . ?
C7' H82b 2.643(4) . . ?
C7' H82c 2.641(4) . . ?
C7' H5'b 2.617(4) . . ?
C7' H6' 1.739(4) . . ?
P1 O01 3.928(8) . '4 465' ?
P1 O01 3.685(8) . '2 655' ?
P1 H3 3.5302(16) . '4 465' ?
P1 H4a 3.5537(16) . '4 465' ?
P1 H5a 3.7071(15) . '4 465' ?
P1 H82c 3.5876(16) . '2 655' ?
P1 H5'a 3.6615(16) . . ?
F1 F2 3.189(14) . . ?
F1 F3 2.162(7) . . ?
F1 F4 2.168(9) . . ?
F1 F5 2.169(16) . . ?
F1 F6 2.152(14) . . ?
F1 F2' 3.130(14) . . ?
F1 F3' 2.292(10) . . ?
F1 F4' 2.303(10) . . ?
F1 F5' 2.265(13) . . ?
F1 F6' 2.206(10) . . ?
F1 O01 3.375(8) . '2 655' ?
F1 O01 2.896(8) . '4 465' ?
F1 H3 2.278(3) . '4 465' ?
F1 H4a 3.094(3) . '4 465' ?
F1 H4b 2.911(3) . '4 565' ?
F1 H5a 2.690(3) . '4 465' ?
F2 F3 2.740(15) . . ?
F2 F4 2.706(15) . . ?
F2 F5 1.95(2) . . ?
F2 F6 2.03(2) . . ?
F2 F3' 2.170(17) . . ?
F2 F4' 2.235(16) . . ?
F2 F5' 2.214(17) . . ?
F2 F6' 2.209(19) . . ?
F2 H11a 2.575(13) . '3 675' ?
F2 H11b 3.000(13) . '3 675' ?
F2 H11c 3.302(14) . '3 675' ?
F2 H81a 3.095(12) . 2 ?
F2 H82a 3.212(12) . 2 ?
F2 H82c 2.592(12) . '2 655' ?
F2 H4'a 3.097(14) . . ?
F3 F4 2.193(10) . . ?
F3 F5 3.151(18) . . ?
F3 F6 2.207(16) . . ?
F3 F2' 2.278(16) . . ?
F3 F5' 3.166(13) . . ?
F3 F5' 4.321(13) . '1 455' ?
F3 F6' 3.147(13) . . ?
F3 H2a 2.826(9) . '4 465' ?
F3 H3 2.817(7) . '4 465' ?
F3 H4a 2.554(7) . '4 465' ?
F3 H81c 3.012(9) . . ?
F3 H5'a 2.866(7) . '1 455' ?
F3 H5'b 2.888(6) . '1 455' ?
F4 F5 2.267(19) . . ?
F4 F6 3.143(17) . . ?
F4 F2' 2.222(16) . . ?
F4 F3' 4.169(12) . '1 655' ?
F4 F3' 2.976(13) . . ?
F4 F5' 1.758(17) . . ?
F4 F6' 3.254(14) . . ?
F4 H4a 2.804(7) . '4 565' ?
F4 H4b 2.856(7) . '4 565' ?
F4 H81c 3.241(10) . . ?
F4 H5'a 2.461(8) . . ?
F4 H6' 2.650(8) . . ?
F4 H7'a 2.611(10) . . ?
F5 F6 2.23(2) . . ?
F5 F2' 2.28(2) . . ?
F5 F3' 4.118(19) . '1 655' ?
F5 F3' 2.776(18) . . ?
F5 F4' 2.515(19) . . ?
F5 O01 3.054(18) . '2 655' ?
F5 O01 3.374(17) . '4 465' ?
F5 H4a 3.330(16) . '4 565' ?
F5 H5b 3.184(15) . '4 565' ?
F5 H7a 2.714(16) . '2 655' ?
F5 H7b 3.295(16) . '2 655' ?
F5 H82a 3.350(16) . '2 655' ?
F5 H82c 2.644(16) . '2 655' ?
F6 F2' 2.33(2) . . ?
F6 F4' 2.651(19) . . ?
F6 F5' 3.884(18) . '1 455' ?
F6 F5' 2.772(18) . . ?
F6 O01 3.094(15) . '2 655' ?
F6 H4a 2.943(14) . '4 465' ?
F6 H5a 2.974(13) . '4 465' ?
F6 H7b 2.598(14) . 2 ?
F6 H81a 3.073(14) . 2 ?
F6 H82a 2.738(13) . 2 ?
F2' F3' 2.16(2) . . ?
F2' F5' 2.302(18) . . ?
F2' F6' 2.739(18) . . ?
F2' H11a 3.024(12) . '3 675' ?
F2' H11b 3.058(13) . '3 675' ?
F2' H82c 3.104(14) . '2 655' ?
F2' H4'a 2.764(16) . . ?
F2' H5'a 3.201(16) . . ?
F2' H6' 3.024(13) . . ?
F3' F4' 2.245(18) . . ?
F3' F5' 3.526(14) . '1 455' ?
F3' F5' 3.132(13) . . ?
F3' F6' 2.175(16) . . ?
F3' H4a 2.455(12) . '4 465' ?
F3' H5a 3.208(11) . '4 465' ?
F3' H7b 3.132(13) . 2 ?
F3' H82a 2.737(12) . 2 ?
F3' H5'a 2.816(10) . '1 455' ?
F3' H5'b 3.344(11) . '1 455' ?
F4' F5' 2.257(17) . . ?
F4' F6' 3.140(15) . . ?
F4' H81b 3.154(10) . . ?
F4' H81c 2.946(11) . . ?
F4' H5'a 2.986(16) . . ?
F4' H6' 2.470(11) . . ?
F4' H7'a 3.060(14) . . ?
F5' F6' 2.194(17) . . ?
F5' H4a 2.688(11) . '4 565' ?
F5' H4b 3.101(13) . '4 565' ?
F5' H5b 3.023(12) . '4 565' ?
F5' H7a 3.069(14) . '2 655' ?
F5' H7b 3.294(12) . '2 655' ?
F5' H82a 3.144(13) . '2 655' ?
F5' H82c 2.758(14) . '2 655' ?
F5' H5'a 2.852(13) . . ?
F6' O01 3.031(15) . '4 465' ?
F6' O01 2.103(14) . '2 655' ?
F6' H5a 3.251(13) . '4 465' ?
F6' H7a 3.065(11) . '2 655' ?
F6' H7b 2.882(12) . 2 ?
F6' H81a 2.840(10) . 2 ?
O01 H5b 2.546(8) . '1 655' ?
H11a H11b 1.55141(11) . . ?
H11a H11c 1.55139(11) . . ?
H11b H11c 1.55131(17) . . ?
H2a H2b 1.55131(11) . . ?
H2a H3 2.20417(15) . . ?
H2b H4b 2.3265(2) . . ?
H3 H4a 2.28460(18) . . ?
H4a H4b 1.55132(11) . . ?
H4a H5a 2.33615(16) . . ?
H4a H5b 2.37581(18) . . ?
H4b H5b 2.3361(2) . . ?
H5a H5b 1.55134(18) . . ?
H5b H6 2.33315(18) . . ?
H6 H7b 2.3095(2) . . ?
H6 H81b 2.1198(2) . . ?
H7a H7b 1.55132(17) . . ?
H81a H81b 1.55149(16) . . ?
H81a H81c 1.55128(11) . . ?
H81b H81c 1.55140(15) . . ?
H81b H6' 2.02964(18) . . ?
H82a H82b 1.55143(11) . . ?
H82a H82c 1.55145(17) . . ?
H82b H82c 1.55138(11) . . ?
H82b H7'a 2.3946(2) . . ?
H2'a H2'b 1.55134(16) . . ?
H2'b H3' 2.2351(2) . . ?
H3' H4'b 2.27068(18) . . ?
H4'a H4'b 1.55136(18) . . ?
H4'a H5'a 2.33060(16) . . ?
H4'b H5'a 2.36952(18) . . ?
H4'b H5'b 2.3314(2) . . ?
H5'a H5'b 1.55135(11) . . ?
H5'a H6' 2.35836(19) . . ?
H6' H7'a 2.04952(14) . . ?
H7'a H7'b 1.55130(11) . . ?

loop_
_geom_hbond_atom_site_label_D
_geom_hbond_atom_site_label_H
_geom_hbond_atom_site_label_A
_geom_hbond_site_symmetry_D
_geom_hbond_site_symmetry_H
_geom_hbond_site_symmetry_A
_geom_hbond_distance_DH
_geom_hbond_distance_HA
_geom_hbond_distance_DA
_geom_hbond_angle_DHA
_geom_hbond_publ_flag
? ? ? ? ? ? ? ? ? ? ?

loop_
_geom_torsion_atom_site_label_1
_geom_torsion_atom_site_label_2
_geom_torsion_atom_site_label_3
_geom_torsion_atom_site_label_4
_geom_torsion_site_symmetry_1
_geom_torsion_site_symmetry_2
_geom_torsion_site_symmetry_3
_geom_torsion_site_symmetry_4
_geom_torsion
_geom_torsion_publ_flag
? ? ? ? ? ? ? ? ? ?
